data_4063081
_journal_name_full Organometallics
_journal_paper_doi 10.1021/om0498798
_journal_year 2004
_chemical_formula_moiety 'C36 H71 La N2 O P2 Si4'
_chemical_formula_sum 'C36 H71 La N2 O P2 Si4'
_chemical_formula_weight 861.16
_space_group_IT_number 15
_symmetry_cell_setting monoclinic
_symmetry_space_group_name_Hall '-C 2yc'
_symmetry_space_group_name_H-M 'C 1 2/c 1'
_cell_angle_alpha 90.00
_cell_angle_beta 107.748(2)
_cell_angle_gamma 90.00
_cell_formula_units_Z 4
_cell_length_a 15.5498(8)
_cell_length_b 12.7735(7)
_cell_length_c 24.8213(13)
_cell_measurement_temperature 160(2)
_cell_volume 4695.5(4)
_diffrn_ambient_temperature 160(2)
_exptl_crystal_density_diffrn 1.218
_cod_original_sg_symbol_H-M 'C 2/c'
_cod_database_code 4063081

loop_
_symmetry_equiv_pos_as_xyz
'x, y, z'
'-x, y, -z+1/2'
'x+1/2, y+1/2, z'
'-x+1/2, y+1/2, -z+1/2'
'-x, -y, -z'
'x, -y, z-1/2'
'-x+1/2, -y+1/2, -z'
'x+1/2, -y+1/2, z-1/2'

loop_
_atom_site_label
_atom_site_type_symbol
_atom_site_fract_x
_atom_site_fract_y
_atom_site_fract_z
_atom_site_U_iso_or_equiv
_atom_site_adp_type
_atom_site_occupancy
_atom_site_symmetry_multiplicity
_atom_site_calc_flag
_atom_site_refinement_flags
_atom_site_disorder_assembly
_atom_site_disorder_group
La1 La 1.5000 1.301924(13) 0.7500 0.02417(6) Uani 1 2 d S . .
P1 P 1.39189(4) 1.33134(4) 0.83242(2) 0.02822(12) Uani 1 1 d . . .
C1 C 1.42975(14) 1.33807(16) 0.91209(8) 0.0252(4) Uani 1 1 d . . .
H1A H 1.4830 1.3861 0.9241 0.030 Uiso 1 1 calc R . .
Si1 Si 1.46777(4) 1.20468(5) 0.94195(3) 0.03261(14) Uani 1 1 d . . .
C2 C 1.57405(19) 1.1663(2) 0.92760(14) 0.0538(7) Uani 1 1 d . . .
H2A H 1.5906 1.0949 0.9414 0.081 Uiso 1 1 calc R . .
H2B H 1.6225 1.2147 0.9471 0.081 Uiso 1 1 calc R . .
H2C H 1.5650 1.1690 0.8868 0.081 Uiso 1 1 calc R . .
C3 C 1.3815(2) 1.1025(2) 0.91044(16) 0.0634(9) Uani 1 1 d . . .
H3A H 1.4086 1.0329 0.9199 0.095 Uiso 1 1 calc R . .
H3B H 1.3601 1.1109 0.8692 0.095 Uiso 1 1 calc R . .
H3C H 1.3306 1.1099 0.9256 0.095 Uiso 1 1 calc R . .
C4 C 1.4928(3) 1.1995(3) 1.02054(13) 0.0707(10) Uani 1 1 d . . .
H4A H 1.5216 1.1326 1.0348 0.106 Uiso 1 1 calc R . .
H4B H 1.4364 1.2062 1.0301 0.106 Uiso 1 1 calc R . .
H4C H 1.5334 1.2571 1.0379 0.106 Uiso 1 1 calc R . .
Si2 Si 1.33624(4) 1.39791(5) 0.93551(2) 0.02958(13) Uani 1 1 d . . .
C5 C 1.3742(2) 1.4271(2) 1.01327(11) 0.0550(7) Uani 1 1 d . . .
H5A H 1.3272 1.4671 1.0230 0.082 Uiso 1 1 calc R . .
H5B H 1.4300 1.4682 1.0228 0.082 Uiso 1 1 calc R . .
H5C H 1.3851 1.3613 1.0346 0.082 Uiso 1 1 calc R . .
C6 C 1.2976(2) 1.5274(2) 0.90264(13) 0.0537(8) Uani 1 1 d . . .
H6A H 1.2762 1.5200 0.8614 0.080 Uiso 1 1 calc R . .
H6B H 1.3480 1.5771 0.9132 0.080 Uiso 1 1 calc R . .
H6C H 1.2484 1.5534 0.9160 0.080 Uiso 1 1 calc R . .
C7 C 1.23601(19) 1.3102(2) 0.91880(14) 0.0520(7) Uani 1 1 d . . .
H7A H 1.2178 1.2918 0.8786 0.078 Uiso 1 1 calc R . .
H7B H 1.1861 1.3462 0.9274 0.078 Uiso 1 1 calc R . .
H7C H 1.2513 1.2463 0.9416 0.078 Uiso 1 1 calc R . .
C8 C 1.39903(14) 1.46557(15) 0.80873(8) 0.0251(4) Uani 1 1 d . . .
C9 C 1.45473(15) 1.54395(17) 0.84185(9) 0.0310(4) Uani 1 1 d . . .
H9A H 1.4929 1.5264 0.8785 0.037 Uiso 1 1 calc R . .
C10 C 1.45551(17) 1.64518(18) 0.82264(10) 0.0369(5) Uani 1 1 d . . .
H10A H 1.4937 1.6958 0.8462 0.044 Uiso 1 1 calc R . .
C11 C 1.40135(19) 1.67352(18) 0.76954(11) 0.0399(6) Uani 1 1 d . . .
H11A H 1.4016 1.7435 0.7566 0.048 Uiso 1 1 calc R . .
C12 C 1.34690(16) 1.59913(18) 0.73552(10) 0.0355(5) Uani 1 1 d . . .
H12A H 1.3095 1.6185 0.6989 0.043 Uiso 1 1 calc R . .
C13 C 1.34539(14) 1.49592(16) 0.75360(8) 0.0269(4) Uani 1 1 d . . .
C14 C 1.28324(14) 1.41783(17) 0.71606(9) 0.0287(4) Uani 1 1 d . . .
H14A H 1.2552 1.3742 0.7391 0.034 Uiso 1 1 calc R . .
H14B H 1.2343 1.4555 0.6877 0.034 Uiso 1 1 calc R . .
N1 N 1.33127(11) 1.34870(14) 0.68630(7) 0.0267(3) Uani 1 1 d . . .
C15 C 1.34293(16) 1.40496(19) 0.63730(9) 0.0355(5) Uani 1 1 d . . .
H15A H 1.2838 1.4161 0.6092 0.053 Uiso 1 1 calc R . .
H15B H 1.3811 1.3635 0.6204 0.053 Uiso 1 1 calc R . .
H15C H 1.3717 1.4728 0.6496 0.053 Uiso 1 1 calc R . .
C16 C 1.27791(16) 1.2530(2) 0.66728(11) 0.0398(5) Uani 1 1 d . . .
H16A H 1.2175 1.2720 0.6429 0.060 Uiso 1 1 calc R . .
H16B H 1.2728 1.2142 0.7002 0.060 Uiso 1 1 calc R . .
H16C H 1.3079 1.2092 0.6460 0.060 Uiso 1 1 calc R . .
O1 O 1.5000 1.13842(16) 0.7500 0.0368(5) Uani 1 2 d S . .
C17 C 1.5000 1.0269(2) 0.7500 0.0375(7) Uani 1 2 d S . .
C18 C 1.5937(5) 0.9918(5) 0.7858(3) 0.0654(19) Uani 0.50 1 d P . .
H18A H 1.6390 1.0186 0.7692 0.098 Uiso 0.50 1 calc PR . .
H18B H 1.5962 0.9151 0.7870 0.098 Uiso 0.50 1 calc PR . .
H18C H 1.6060 1.0191 0.8244 0.098 Uiso 0.50 1 calc PR . .
C19 C 1.4279(6) 0.9961(5) 0.7775(4) 0.074(2) Uani 0.50 1 d P . .
H19A H 1.3687 1.0204 0.7539 0.111 Uiso 0.50 1 calc PR . .
H19B H 1.4420 1.0284 0.8150 0.111 Uiso 0.50 1 calc PR . .
H19C H 1.4269 0.9198 0.7813 0.111 Uiso 0.50 1 calc PR . .
C20 C 1.4792(5) 0.9805(5) 0.6915(3) 0.0599(16) Uani 0.50 1 d P . .
H20A H 1.5229 1.0066 0.6734 0.090 Uiso 0.50 1 calc PR . .
H20B H 1.4182 1.0009 0.6688 0.090 Uiso 0.50 1 calc PR . .
H20C H 1.4832 0.9040 0.6942 0.090 Uiso 0.50 1 calc PR . .

loop_
_atom_site_aniso_label
_atom_site_aniso_U_11
_atom_site_aniso_U_22
_atom_site_aniso_U_33
_atom_site_aniso_U_23
_atom_site_aniso_U_13
_atom_site_aniso_U_12
La1 0.02333(8) 0.02364(9) 0.02629(9) 0.000 0.00866(6) 0.000
P1 0.0397(3) 0.0248(3) 0.0219(3) 0.00171(18) 0.0120(2) -0.0005(2)
C1 0.0281(9) 0.0262(10) 0.0218(9) 0.0028(7) 0.0083(8) -0.0016(8)
Si1 0.0358(3) 0.0304(3) 0.0345(3) 0.0101(2) 0.0149(3) 0.0047(2)
C2 0.0474(15) 0.0490(16) 0.074(2) 0.0212(14) 0.0315(15) 0.0167(12)
C3 0.0546(17) 0.0303(14) 0.101(3) 0.0056(15) 0.0175(17) -0.0047(12)
C4 0.098(3) 0.076(2) 0.0427(16) 0.0301(15) 0.0270(17) 0.034(2)
Si2 0.0340(3) 0.0320(3) 0.0267(3) 0.0024(2) 0.0152(2) 0.0016(2)
C5 0.077(2) 0.0590(18) 0.0338(14) -0.0068(12) 0.0238(13) -0.0006(15)
C6 0.0626(17) 0.0488(16) 0.0665(19) 0.0187(13) 0.0449(15) 0.0244(13)
C7 0.0389(13) 0.0604(18) 0.0638(18) -0.0038(14) 0.0260(13) -0.0066(12)
C8 0.0305(10) 0.0249(10) 0.0248(10) 0.0012(7) 0.0155(8) 0.0026(8)
C9 0.0357(11) 0.0332(11) 0.0280(10) -0.0002(8) 0.0156(9) -0.0009(9)
C10 0.0466(13) 0.0301(12) 0.0403(13) -0.0047(9) 0.0229(11) -0.0066(10)
C11 0.0563(15) 0.0246(11) 0.0472(14) 0.0059(9) 0.0284(12) 0.0021(10)
C12 0.0437(12) 0.0337(12) 0.0330(12) 0.0095(9) 0.0174(10) 0.0097(10)
C13 0.0308(10) 0.0281(10) 0.0249(10) 0.0028(8) 0.0131(8) 0.0050(8)
C14 0.0253(9) 0.0349(11) 0.0273(10) 0.0041(8) 0.0100(8) 0.0058(8)
N1 0.0258(8) 0.0295(9) 0.0259(9) 0.0009(7) 0.0093(7) -0.0002(7)
C15 0.0387(12) 0.0423(13) 0.0287(11) 0.0038(9) 0.0148(9) 0.0024(10)
C16 0.0360(12) 0.0392(13) 0.0462(14) -0.0078(10) 0.0154(11) -0.0070(10)
O1 0.0366(12) 0.0192(10) 0.0574(15) 0.000 0.0184(11) 0.000
C17 0.0460(18) 0.0220(15) 0.0474(19) 0.000 0.0186(15) 0.000
C18 0.076(4) 0.037(3) 0.068(4) -0.012(3) -0.001(3) 0.018(3)
C19 0.098(5) 0.038(3) 0.110(6) -0.003(3) 0.068(5) -0.021(3)
C20 0.084(5) 0.037(3) 0.052(3) -0.005(2) 0.011(3) -0.001(3)

loop_
_geom_bond_atom_site_label_1
_geom_bond_atom_site_label_2
_geom_bond_distance
_geom_bond_site_symmetry_2
_geom_bond_publ_flag
La1 P1 3.0412(6) . ?
La1 P1 3.0412(6) 2_856 ?
La1 N1 2.6854(17) . ?
La1 N1 2.6854(17) 2_856 ?
La1 O1 2.089(2) . ?
P1 C1 1.885(2) . ?
P1 C8 1.827(2) . ?
C1 Si1 1.880(2) . ?
C1 Si2 1.885(2) . ?
Si1 C2 1.859(3) . ?
Si1 C3 1.864(3) . ?
Si1 C4 1.870(3) . ?
Si2 C5 1.876(3) . ?
Si2 C6 1.861(3) . ?
Si2 C7 1.861(3) . ?
C8 C9 1.412(3) . ?
C8 C13 1.422(3) . ?
C9 C10 1.379(3) . ?
C10 C11 1.379(4) . ?
C11 C12 1.377(4) . ?
C12 C13 1.395(3) . ?
C13 C14 1.499(3) . ?
C14 N1 1.490(3) . ?
N1 C15 1.471(3) . ?
N1 C16 1.472(3) . ?
O1 C17 1.424(4) . ?
C17 C18 1.524(6) . ?
C17 C18 1.524(6) 2_856 ?
C17 C19 1.531(6) . ?
C17 C19 1.531(6) 2_856 ?
C17 C20 1.510(6) . ?
C17 C20 1.510(6) 2_856 ?
